data_4501588
loop_
_publ_author_name
'Wang, Tian-Wei'
'Liu, Dong-Sheng'
'Huang, Chang-Cang'
'Sui, Yan'
'Huang, Xi-He'
'Chen, Jian-Zhong'
'You, Xiao-Zeng'

_publ_section_title
;
 Syntheses, Crystal Structures, and Magnetic Properties of Two Mn(II)
 Coordination Polymers Based on the 5-Aminotetrazole Ligand: Effect of
 Sources of Ligand on Construction of Topological Networks
;
_journal_issue 8
_journal_name_full 'Crystal Growth &amp; Design'
_journal_page_first 3429
_journal_paper_doi 10.1021/cg100127w
_journal_volume 10
_journal_year 2010
_chemical_formula_moiety 'C9 H29 Mn7.50 N45 O14.50 S2'
_chemical_formula_sum 'C9 H29 Mn7.5 N45 O14.5 S2'
_chemical_formula_weight 1475.94
_chemical_name_systematic
;
 ?
;
_space_group_IT_number 220
_symmetry_cell_setting cubic
_symmetry_space_group_name_Hall 'I -4bd 2c 3'
_symmetry_space_group_name_H-M 'I -4 3 d'
_atom_sites_solution_hydrogens geom
_atom_sites_solution_primary direct
_atom_sites_solution_secondary difmap
_audit_creation_method SHELXL-97
_cell_angle_alpha 90.00
_cell_angle_beta 90.00
_cell_angle_gamma 90.00
_cell_formula_units_Z 8
_cell_length_a 21.015(2)
_cell_length_b 21.015(2)
_cell_length_c 21.015(2)
_cell_measurement_reflns_used 25
_cell_measurement_temperature 298(2)
_cell_measurement_theta_max 18
_cell_measurement_theta_min 12
_cell_volume 9280.9(15)
_computing_cell_refinement CrystalClear
_computing_data_collection 'CrystalClear (Rigaku, 2002)'
_computing_data_reduction CrystalClear
_computing_molecular_graphics SHELXTL
_computing_publication_material SHELXTL
_computing_structure_refinement SHELXTL
_computing_structure_solution 'SHELXTL (Siemens, 1994)'
_diffrn_ambient_temperature 298(2)
_diffrn_measured_fraction_theta_full 0.994
_diffrn_measured_fraction_theta_max 0.994
_diffrn_measurement_device_type 'Rigaku Mercury CCD area-detector'
_diffrn_measurement_method \w
_diffrn_radiation_monochromator graphite
_diffrn_radiation_source 'fine-focus sealed tube'
_diffrn_radiation_type MoK\a
_diffrn_radiation_wavelength 0.71073
_diffrn_reflns_av_R_equivalents 0.0656
_diffrn_reflns_av_sigmaI/netI 0.0200
_diffrn_reflns_limit_h_max 27
_diffrn_reflns_limit_h_min -27
_diffrn_reflns_limit_k_max 23
_diffrn_reflns_limit_k_min -27
_diffrn_reflns_limit_l_max 26
_diffrn_reflns_limit_l_min -26
_diffrn_reflns_number 35249
_diffrn_reflns_theta_full 27.51
_diffrn_reflns_theta_max 27.51
_diffrn_reflns_theta_min 3.07
_diffrn_standards_decay_% None
_diffrn_standards_interval_time None
_diffrn_standards_number None
_exptl_absorpt_coefficient_mu 2.171
_exptl_absorpt_correction_T_max 0.659
_exptl_absorpt_correction_T_min 0.603
_exptl_absorpt_correction_type multi-scan
_exptl_absorpt_process_details 'RAPID AUTO (Rigaku Corporation, 1998)'
_exptl_crystal_colour pale-pink
_exptl_crystal_density_diffrn 2.112
_exptl_crystal_density_method 'not measured'
_exptl_crystal_description Block
_exptl_crystal_F_000 5868
_exptl_crystal_size_max 0.23
_exptl_crystal_size_mid 0.20
_exptl_crystal_size_min 0.19
_refine_diff_density_max 0.534
_refine_diff_density_min -0.410
_refine_diff_density_rms 0.092
_refine_ls_abs_structure_details 'Flack H D (1983), Acta Cryst. A39, 876-881'
_refine_ls_abs_structure_Flack 0.00(6)
_refine_ls_extinction_coef 0.00038(13)
_refine_ls_extinction_expression Fc^*^=kFc[1+0.001xFc^2^\l^3^/sin(2\q)]^-1/4^
_refine_ls_extinction_method SHELXL
_refine_ls_goodness_of_fit_ref 1.063
_refine_ls_hydrogen_treatment mixed
_refine_ls_matrix_type full
_refine_ls_number_parameters 136
_refine_ls_number_reflns 1780
_refine_ls_number_restraints 4
_refine_ls_restrained_S_all 1.062
_refine_ls_R_factor_all 0.0419
_refine_ls_R_factor_gt 0.0419
_refine_ls_shift/su_max 0.001
_refine_ls_shift/su_mean 0.000
_refine_ls_structure_factor_coef Fsqd
_refine_ls_weighting_details 'calc w=1/[\s^2^(Fo^2^)+(0.0817P)^2^+54.7023P] where P=(Fo^2^+2Fc^2^)/3'
_refine_ls_weighting_scheme calc
_refine_ls_wR_factor_gt 0.1307
_refine_ls_wR_factor_ref 0.1307
_reflns_number_gt 1780
_reflns_number_total 1780
_reflns_threshold_expression >2sigma(I)
_cod_data_source_file cg100127w_si_002.cif
_cod_data_source_block i43d
_cod_depositor_comments
;
The following automatic conversions were performed:

'_symmetry_cell_setting' value 'Cubic' changed to 'cubic' according
to /home/saulius/struct/CIF-dictionaries/cif_core.dic dictionary
named 'cif_core.dic' version 2.4.2 from 2011-04-26.

Automatic conversion script
Id: cif_fix_values 1715 2011-07-08 13:25:40Z adriana 
;
_cod_original_cell_volume 9281.4(18)
_cod_original_sg_symbol_H-M I-43d
_cod_original_formula_sum 'C9 H29 Mn7.50 N45 O14.50 S2'
_cod_database_code 4501588

loop_
_symmetry_equiv_pos_as_xyz
'x, y, z'
'y+1/4, -x+3/4, -z+1/4'
'-x, -y+1/2, z'
'-y+1/4, x+1/4, -z+3/4'
'-x+1/4, z+1/4, -y+3/4'
'x, -y, -z+1/2'
'-x+3/4, -z+1/4, y+1/4'
'-z+3/4, -y+1/4, x+1/4'
'-x+1/2, y, -z'
'z+1/4, -y+3/4, -x+1/4'
'z, x, y'
'y, z, x'
'-y, -z+1/2, x'
'z, -x, -y+1/2'
'-y+1/2, z, -x'
'-z, -x+1/2, y'
'-z+1/2, x, -y'
'y, -z, -x+1/2'
'-y+3/4, -x+1/4, z+1/4'
'y+1/4, x+1/4, z+1/4'
'x+1/4, -z+3/4, -y+1/4'
'x+1/4, z+1/4, y+1/4'
'-z+1/4, y+1/4, -x+3/4'
'z+1/4, y+1/4, x+1/4'
'x+1/2, y+1/2, z+1/2'
'y+3/4, -x+5/4, -z+3/4'
'-x+1/2, -y+1, z+1/2'
'-y+3/4, x+3/4, -z+5/4'
'-x+3/4, z+3/4, -y+5/4'
'x+1/2, -y+1/2, -z+1'
'-x+5/4, -z+3/4, y+3/4'
'-z+5/4, -y+3/4, x+3/4'
'-x+1, y+1/2, -z+1/2'
'z+3/4, -y+5/4, -x+3/4'
'z+1/2, x+1/2, y+1/2'
'y+1/2, z+1/2, x+1/2'
'-y+1/2, -z+1, x+1/2'
'z+1/2, -x+1/2, -y+1'
'-y+1, z+1/2, -x+1/2'
'-z+1/2, -x+1, y+1/2'
'-z+1, x+1/2, -y+1/2'
'y+1/2, -z+1/2, -x+1'
'-y+5/4, -x+3/4, z+3/4'
'y+3/4, x+3/4, z+3/4'
'x+3/4, -z+5/4, -y+3/4'
'x+3/4, z+3/4, y+3/4'
'-z+3/4, y+3/4, -x+5/4'
'z+3/4, y+3/4, x+3/4'

loop_
_atom_site_label
_atom_site_type_symbol
_atom_site_fract_x
_atom_site_fract_y
_atom_site_fract_z
_atom_site_U_iso_or_equiv
_atom_site_adp_type
_atom_site_occupancy
_atom_site_symmetry_multiplicity
_atom_site_calc_flag
_atom_site_refinement_flags
Mn1 Mn 0.2500 0.3750 0.0000 0.0179(3) Uani 1 4 d S
Mn2 Mn 0.09864(4) 0.48466(4) 0.03077(4) 0.0218(2) Uani 1 1 d .
S1 S -0.05168(6) 0.44832(6) 0.05168(6) 0.0239(5) Uani 1 3 d S
O1 O -0.0916(2) 0.4084(2) 0.0916(2) 0.0438(19) Uani 1 3 d S
O2 O 0.0162(2) 0.4350(2) 0.0637(2) 0.0383(10) Uani 1 1 d .
O3 O 0.03619(18) 0.53619(18) -0.03619(18) 0.0242(13) Uani 1 3 d SD
OW1 O 0.2108(8) 0.7305(6) 0.0510(5) 0.067(4) Uani 0.50 1 d PD
OW2 O 0.1257(12) 0.6603(12) -0.0344(12) 0.059(6) Uiso 0.25 1 d P
N1 N 0.0735(2) 0.4234(3) 0.1934(2) 0.0388(13) Uani 1 1 d .
H1A H 0.0526 0.4546 0.1771 0.047 Uiso 1 1 calc R
H1B H 0.0631 0.4089 0.2303 0.047 Uiso 1 1 calc R
N2 N 0.1589(2) 0.3495(2) 0.1839(2) 0.0236(9) Uani 1 1 d .
N3 N 0.20299(19) 0.3396(2) 0.1381(2) 0.0223(9) Uani 1 1 d .
N4 N 0.1933(2) 0.3777(2) 0.0907(2) 0.0229(8) Uani 1 1 d .
N5 N 0.1431(2) 0.4158(2) 0.1037(2) 0.0251(9) Uani 1 1 d .
N6 N 0.1790(8) 0.6312(7) -0.0085(11) 0.086(6) Uani 0.50 1 d P
N7 N 0.1991(2) 0.5175(2) 0.0077(3) 0.0360(12) Uani 1 1 d .
N8 N 0.2500 0.4816(3) 0.0000 0.0250(12) Uani 1 2 d S
C2 C 0.1227(2) 0.3972(3) 0.1613(2) 0.0241(10) Uani 1 1 d .
C1A C 0.2167(6) 0.5770(6) -0.0059(6) 0.0289(17) Uiso 0.50 1 d P
C1B C 0.2224(6) 0.5776(6) 0.0196(6) 0.0289(17) Uiso 0.50 1 d P
H1 H 0.0587(3) 0.5587(3) -0.0587(3) 0.035 Uiso 1 3 d SD
HW1A H 0.189(3) 0.704(3) 0.032(3) 0.035 Uiso 1 1 d D
HW1B H 0.218(3) 0.717(3) 0.0868(15) 0.035 Uiso 1 1 d D

loop_
_atom_site_aniso_label
_atom_site_aniso_U_11
_atom_site_aniso_U_22
_atom_site_aniso_U_33
_atom_site_aniso_U_23
_atom_site_aniso_U_13
_atom_site_aniso_U_12
Mn1 0.0170(4) 0.0198(6) 0.0170(4) 0.000 0.000 0.000
Mn2 0.0214(4) 0.0215(4) 0.0223(4) -0.0034(3) -0.0026(3) 0.0043(3)
S1 0.0239(5) 0.0239(5) 0.0239(5) 0.0013(5) 0.0013(5) -0.0013(5)
O1 0.0438(19) 0.0438(19) 0.0438(19) 0.0120(19) 0.0120(19) -0.0120(19)
O2 0.028(2) 0.039(2) 0.049(3) 0.0118(19) -0.0037(18) 0.0002(18)
O3 0.0242(13) 0.0242(13) 0.0242(13) -0.0003(14) -0.0003(14) 0.0003(14)
OW1 0.118(12) 0.059(7) 0.023(4) 0.004(4) 0.004(6) 0.025(7)
N1 0.033(2) 0.054(3) 0.030(2) 0.011(2) 0.013(2) 0.026(2)
N2 0.024(2) 0.026(2) 0.0207(19) 0.0053(16) 0.0021(16) 0.0041(17)
N3 0.0156(18) 0.028(2) 0.024(2) 0.0109(17) 0.0028(15) 0.0059(16)
N4 0.0226(19) 0.026(2) 0.0196(19) 0.0050(17) 0.0017(15) 0.0058(16)
N5 0.023(2) 0.027(2) 0.025(2) 0.0046(17) 0.0045(16) 0.0114(17)
N6 0.054(9) 0.047(7) 0.155(17) 0.034(10) 0.065(10) 0.019(7)
N7 0.026(2) 0.021(2) 0.061(3) -0.004(2) 0.018(2) 0.0024(17)
N8 0.025(3) 0.020(3) 0.030(3) 0.000 0.003(2) 0.000
C2 0.023(2) 0.028(2) 0.021(2) 0.0006(19) -0.0005(19) 0.0075(19)

loop_
_atom_type_symbol
_atom_type_description
_atom_type_scat_dispersion_real
_atom_type_scat_dispersion_imag
_atom_type_scat_source
C C 0.0033 0.0016 'International Tables Vol C Tables 4.2.6.8 and 6.1.1.4'
H H 0.0000 0.0000 'International Tables Vol C Tables 4.2.6.8 and 6.1.1.4'
N N 0.0061 0.0033 'International Tables Vol C Tables 4.2.6.8 and 6.1.1.4'
O O 0.0106 0.0060 'International Tables Vol C Tables 4.2.6.8 and 6.1.1.4'
S S 0.1246 0.1234 'International Tables Vol C Tables 4.2.6.8 and 6.1.1.4'
Mn Mn 0.3368 0.7283 'International Tables Vol C Tables 4.2.6.8 and 6.1.1.4'

loop_
_geom_angle_atom_site_label_1
_geom_angle_atom_site_label_2
_geom_angle_atom_site_label_3
_geom_angle
_geom_angle_site_symmetry_1
_geom_angle_site_symmetry_3
N8 Mn1 N8 180.0 32_454 .
N8 Mn1 N4 88.55(11) 32_454 10
N8 Mn1 N4 91.45(11) . 10
N8 Mn1 N4 88.55(11) 32_454 32_454
N8 Mn1 N4 91.45(11) . 32_454
N4 Mn1 N4 177.1(2) 10 32_454
N8 Mn1 N4 91.45(11) 32_454 .
N8 Mn1 N4 88.55(11) . .
N4 Mn1 N4 90.037(6) 10 .
N4 Mn1 N4 90.037(6) 32_454 .
N8 Mn1 N4 91.45(11) 32_454 9
N8 Mn1 N4 88.55(11) . 9
N4 Mn1 N4 90.037(6) 10 9
N4 Mn1 N4 90.037(6) 32_454 9
N4 Mn1 N4 177.1(2) . 9
O2 Mn2 O3 87.9(2) . .
O2 Mn2 N2 96.10(18) . 31_454
O3 Mn2 N2 89.65(11) . 31_454
O2 Mn2 N7 165.90(18) . .
O3 Mn2 N7 105.5(2) . .
N2 Mn2 N7 88.39(17) 31_454 .
O2 Mn2 N3 89.82(18) . 32_454
O3 Mn2 N3 87.19(10) . 32_454
N2 Mn2 N3 173.19(17) 31_454 32_454
N7 Mn2 N3 86.64(17) . 32_454
O2 Mn2 N5 78.91(17) . .
O3 Mn2 N5 166.52(19) . .
N2 Mn2 N5 94.55(16) 31_454 .
N7 Mn2 N5 87.43(18) . .
N3 Mn2 N5 89.87(16) 32_454 .
O1 S1 O2 110.50(19) . .
O1 S1 O2 110.50(19) . 42_454
O2 S1 O2 108.4(2) . 42_454
O1 S1 O2 110.50(19) . 41_455
O2 S1 O2 108.4(2) . 41_455
O2 S1 O2 108.4(2) 42_454 41_455
S1 O2 Mn2 129.5(3) . .
Mn2 O3 Mn2 110.97(15) 42_454 .
Mn2 O3 Mn2 110.97(15) 42_454 41_455
Mn2 O3 Mn2 110.97(15) . 41_455
Mn2 O3 H1 107.93(16) 42_454 .
Mn2 O3 H1 107.93(16) . .
Mn2 O3 H1 107.93(16) 41_455 .
HW1A OW1 HW1B 109(4) . .
C2 N1 H1A 120.0 . .
C2 N1 H1B 120.0 . .
H1A N1 H1B 120.0 . .
C2 N2 N3 104.5(4) . .
C2 N2 Mn2 135.1(3) . 5
N3 N2 Mn2 119.5(3) . 5
N4 N3 N2 110.2(4) . .
N4 N3 Mn2 129.1(3) . 10
N2 N3 Mn2 120.7(3) . 10
N3 N4 N5 109.5(4) . .
N3 N4 Mn1 123.6(3) . .
N5 N4 Mn1 126.8(3) . .
C2 N5 N4 105.0(4) . .
C2 N5 Mn2 130.7(3) . .
N4 N5 Mn2 123.7(3) . .
OW2 N6 C1A 147(2) . .
OW2 N6 C1B 159.3(18) . .
C1A N6 C1B 20.4(6) . .
N8 N7 C1A 106.5(6) . .
N8 N7 C1B 105.0(6) . .
C1A N7 C1B 23.3(6) . .
N8 N7 Mn2 127.3(3) . .
C1A N7 Mn2 125.9(6) . .
C1B N7 Mn2 124.7(6) . .
N7 N8 N7 110.3(6) 9 .
N7 N8 Mn1 124.9(3) 9 .
N7 N8 Mn1 124.9(3) . .
N5 C2 N2 110.8(4) . .
N5 C2 N1 125.3(5) . .
N2 C2 N1 124.0(5) . .
C1B C1A C1B 90(2) . 9
C1B C1A N7 83(2) . .
C1B C1A N7 109.0(11) 9 .
C1B C1A N6 98(2) . .
C1B C1A N6 122.7(13) 9 .
N7 C1A N6 128.2(11) . .
C1B C1A C1A 67(2) . 9
C1B C1A C1A 22.8(6) 9 9
N7 C1A C1A 103.6(7) . 9
N6 C1A C1A 124.7(10) . 9
C1A C1B C1A 90(2) . 9
C1A C1B N7 74(2) . .
C1A C1B N7 107.3(11) 9 .
C1A C1B C1B 67(2) . 9
C1A C1B C1B 22.7(6) 9 9
N7 C1B C1B 100.6(7) . 9
C1A C1B N6 61(2) . .
C1A C1B N6 119.5(12) 9 .
N7 C1B N6 112.6(12) . .
C1B C1B N6 104.9(11) 9 .

loop_
_geom_bond_atom_site_label_1
_geom_bond_atom_site_label_2
_geom_bond_distance
_geom_bond_site_symmetry_2
Mn1 N8 2.240(6) 32_454
Mn1 N8 2.240(6) .
Mn1 N4 2.249(4) 10
Mn1 N4 2.249(4) 32_454
Mn1 N4 2.249(4) .
Mn1 N4 2.249(4) 9
Mn2 O2 2.137(5) .
Mn2 O3 2.208(2) .
Mn2 N2 2.245(4) 31_454
Mn2 N7 2.273(5) .
Mn2 N3 2.276(4) 32_454
Mn2 N5 2.305(4) .
S1 O1 1.454(8) .
S1 O2 1.475(4) .
S1 O2 1.475(4) 42_454
S1 O2 1.475(4) 41_455
O3 Mn2 2.208(2) 42_454
O3 Mn2 2.208(2) 41_455
O3 H1 0.821(10) .
OW1 HW1A 0.820(10) .
OW1 HW1B 0.815(10) .
OW2 N6 1.39(3) .
N1 C2 1.352(7) .
N1 H1A 0.8600 .
N1 H1B 0.8600 .
N2 C2 1.347(7) .
N2 N3 1.351(6) .
N2 Mn2 2.245(4) 5
N3 N4 1.295(6) .
N3 Mn2 2.276(4) 10
N4 N5 1.352(6) .
N5 C2 1.342(7) .
N6 C1A 1.390(17) .
N6 C1B 1.57(2) .
N7 N8 1.318(6) .
N7 C1A 1.336(12) .
N7 C1B 1.378(13) .
N8 N7 1.318(6) 9
C1A C1B 0.550(14) .
C1A C1B 1.313(13) 9
C1A C1A 1.42(2) 9
C1B C1A 1.313(13) 9
C1B C1B 1.42(2) 9
